data_2201403
loop_
_publ_author_name
'Selvanayagam, S.'
'Rajakannan, V.'
'Velmurugan, D.'
'Dhanasekaran, M.'
'Rajakumar, P.'
'Moon, Jib-Kim'

_publ_section_title
;
 2,6-Bis(<i>N,N</i>'-benzotriazol-1-ylmethyl)pyridine
;
_journal_issue 11
_journal_name_full 'Acta Crystallographica Section E'
_journal_page_first o1190
_journal_page_last o1192
_journal_paper_doi 10.1107/S1600536802017567
_journal_volume 58
_journal_year 2002
_chemical_formula_iupac 'C19 H15 N7'
_chemical_formula_moiety 'C19 H15 N7'
_chemical_formula_sum 'C19 H15 N7'
_chemical_formula_weight 341.38
_chemical_name_systematic
;
2,6-Bis(N,N'-benzotriazol-1-ylmethyl)pyridine
;
_space_group_IT_number 14
_symmetry_cell_setting monoclinic
_symmetry_space_group_name_Hall '-P 2yn'
_symmetry_space_group_name_H-M 'P 1 21/n 1'
_atom_sites_solution_hydrogens geom
_atom_sites_solution_primary direct
_atom_sites_solution_secondary difmap
_audit_creation_method SHELXL-97
_cell_angle_alpha 90.00
_cell_angle_beta 93.480(6)
_cell_angle_gamma 90.00
_cell_formula_units_Z 4
_cell_length_a 14.5526(12)
_cell_length_b 7.9438(9)
_cell_length_c 14.2666(8)
_cell_measurement_reflns_used 25
_cell_measurement_temperature 298(2)
_cell_measurement_theta_max 28.19
_cell_measurement_theta_min 19.69
_cell_volume 1646.2(2)
_computing_cell_refinement 'CAD-4 EXPRESS'
_computing_data_collection 'CAD-4 EXPRESS (Enraf-Nonius, 1994)'
_computing_data_reduction 'XCAD4 (Harms & Wocadlo, 1995)'
_computing_molecular_graphics
;
ORTEP-3 (Farrugia, 1997) and PLATON (Spek, 1990)
;
_computing_publication_material 'SHELXL97 and PARST (Nardelli, 1995)'
_computing_structure_refinement 'SHELXL97 (Sheldrick, 1997)'
_computing_structure_solution 'SHELXS97 (Sheldrick, 1997)'
_diffrn_ambient_temperature 298(2)
_diffrn_measured_fraction_theta_full 0.927
_diffrn_measured_fraction_theta_max 0.927
_diffrn_measurement_device_type 'Enraf Nonius CAD-4'
_diffrn_measurement_method \w-2\q
_diffrn_radiation_monochromator graphite
_diffrn_radiation_source 'fine-focus sealed tube'
_diffrn_radiation_type MoK\a
_diffrn_radiation_wavelength 0.71073
_diffrn_reflns_av_R_equivalents 0.0178
_diffrn_reflns_av_sigmaI/netI 0.0272
_diffrn_reflns_limit_h_max 17
_diffrn_reflns_limit_h_min -17
_diffrn_reflns_limit_k_max 9
_diffrn_reflns_limit_k_min 0
_diffrn_reflns_limit_l_max 16
_diffrn_reflns_limit_l_min 0
_diffrn_reflns_number 3025
_diffrn_reflns_theta_full 24.97
_diffrn_reflns_theta_max 24.97
_diffrn_reflns_theta_min 1.94
_diffrn_standards_decay_% none
_diffrn_standards_interval_count 100
_diffrn_standards_number 3
_exptl_absorpt_coefficient_mu 0.089
_exptl_absorpt_correction_type none
_exptl_crystal_colour colourless
_exptl_crystal_density_diffrn 1.377
_exptl_crystal_density_meas ?
_exptl_crystal_density_method 'not measured'
_exptl_crystal_description block
_exptl_crystal_F_000 712
_exptl_crystal_size_max 0.30
_exptl_crystal_size_mid 0.25
_exptl_crystal_size_min 0.20
_refine_diff_density_max 0.136
_refine_diff_density_min -0.123
_refine_ls_extinction_coef 0.0058(9)
_refine_ls_extinction_expression Fc^*^=kFc[1+0.001xFc^2^\l^3^/sin(2\q)]^-1/4^
_refine_ls_extinction_method SHELXL97
_refine_ls_goodness_of_fit_ref 1.033
_refine_ls_hydrogen_treatment constr
_refine_ls_matrix_type full
_refine_ls_number_parameters 236
_refine_ls_number_reflns 2901
_refine_ls_number_restraints 0
_refine_ls_restrained_S_all 1.033
_refine_ls_R_factor_all 0.0655
_refine_ls_R_factor_gt 0.0355
_refine_ls_shift/su_max <0.001
_refine_ls_shift/su_mean <0.001
_refine_ls_structure_factor_coef Fsqd
_refine_ls_weighting_details 'calc w = 1/[\s^2^(Fo^2^)+(0.0476P)^2^+0.2138P] where P = (Fo^2^+2Fc^2^)/3'
_refine_ls_weighting_scheme calc
_refine_ls_wR_factor_gt 0.0888
_refine_ls_wR_factor_ref 0.0995
_reflns_number_gt 2104
_reflns_number_total 2901
_reflns_threshold_expression I>2\s(I)
_cod_data_source_file ci6166.cif
_cod_data_source_block I
_cod_depositor_comments
;
The following automatic conversions were performed:
'_symmetry_cell_setting' value 'Monoclinic' changed to 'monoclinic'
according to '/home/saulius/struct/CIF-dictionaries/cif_core.dic'
dictionary named 'cif_core.dic' version 2.4.1 from 2010-06-29.

Automatic conversion script
Id: cif_fix_enum 1527 2010-12-29 10:47:43Z saulius 

The following automatic conversions were performed:

'_symmetry_cell_setting' value 'Monoclinic' changed to 'monoclinic'
according to /home/saulius/struct/CIF-dictionaries/cif_core.dic
dictionary named 'cif_core.dic' version 2.4.1 from 2010-06-29.

Automatic conversion script
Id: cif_fix_values 1715 2011-07-08 13:25:40Z adriana 

The following automatic conversions were performed:

'_exptl_crystal_density_meas' value 'none' was changed to '?' - the
value is perceived as not measured.

Automatic conversion script
Id: cif_fix_values 3008 2015-01-20 13:52:24Z robertas 
;
_cod_original_sg_symbol_H-M 'P 21/n'
_cod_database_code 2201403
_cod_database_fobs_code 2201403

loop_
_symmetry_equiv_pos_as_xyz
'x, y, z'
'-x+1/2, y+1/2, -z+1/2'
'-x, -y, -z'
'x-1/2, -y-1/2, z-1/2'

loop_
_atom_site_label
_atom_site_fract_x
_atom_site_fract_y
_atom_site_fract_z
_atom_site_U_iso_or_equiv
_atom_site_adp_type
_atom_site_calc_flag
_atom_site_refinement_flags
_atom_site_occupancy
_atom_site_disorder_assembly
_atom_site_disorder_group
_atom_site_type_symbol
N1 0.31396(8) 0.18574(16) 0.34202(8) 0.0395(3) Uani d . 1 . . N
N2 0.59335(11) 0.4266(2) 0.29172(12) 0.0647(4) Uani d . 1 . . N
N3 0.53300(10) 0.4351(2) 0.35576(11) 0.0609(4) Uani d . 1 . . N
N4 0.50281(8) 0.27785(18) 0.37372(9) 0.0452(3) Uani d . 1 . . N
N5 0.15538(10) 0.3414(2) 0.01910(10) 0.0572(4) Uani d . 1 . . N
N6 0.13086(9) 0.26556(19) 0.09427(10) 0.0524(4) Uani d . 1 . . N
N7 0.20714(8) 0.21196(16) 0.14464(9) 0.0420(3) Uani d . 1 . . N
C1 0.22398(10) 0.18759(19) 0.31806(10) 0.0398(4) Uani d . 1 . . C
C2 0.16004(11) 0.2606(2) 0.37278(11) 0.0502(4) Uani d . 1 . . C
H2 0.0977 0.2583 0.3542 0.060 Uiso calc R 1 . . H
C3 0.19040(11) 0.3371(2) 0.45555(12) 0.0542(5) Uani d . 1 . . C
H3 0.1489 0.3879 0.4937 0.065 Uiso calc R 1 . . H
C4 0.28293(11) 0.3371(2) 0.48092(11) 0.0463(4) Uani d . 1 . . C
H4 0.3050 0.3881 0.5365 0.056 Uiso calc R 1 . . H
C5 0.34269(10) 0.26032(19) 0.42261(10) 0.0390(4) Uani d . 1 . . C
C6 0.44344(11) 0.2494(2) 0.45017(11) 0.0510(4) Uani d . 1 . . C
H6A 0.4582 0.3317 0.4990 0.061 Uiso calc R 1 . . H
H6B 0.4565 0.1388 0.4765 0.061 Uiso calc R 1 . . H
C7 0.60389(11) 0.2602(2) 0.26876(11) 0.0463(4) Uani d . 1 . . C
C8 0.54604(10) 0.1638(2) 0.32077(10) 0.0400(4) Uani d . 1 . . C
C9 0.54173(11) -0.0105(2) 0.31385(11) 0.0503(4) Uani d . 1 . . C
H9 0.5018 -0.0738 0.3482 0.060 Uiso calc R 1 . . H
C10 0.59956(13) -0.0836(2) 0.25369(12) 0.0579(5) Uani d . 1 . . C
H10 0.5990 -0.2000 0.2469 0.069 Uiso calc R 1 . . H
C11 0.65981(12) 0.0124(3) 0.20173(12) 0.0591(5) Uani d . 1 . . C
H11 0.6986 -0.0422 0.1621 0.071 Uiso calc R 1 . . H
C12 0.66269(12) 0.1827(3) 0.20804(12) 0.0573(5) Uani d . 1 . . C
H12 0.7024 0.2457 0.1732 0.069 Uiso calc R 1 . . H
C13 0.19628(12) 0.1042(2) 0.22585(11) 0.0494(4) Uani d . 1 . . C
H13A 0.2332 0.0036 0.2196 0.059 Uiso calc R 1 . . H
H13B 0.1324 0.0696 0.2264 0.059 Uiso calc R 1 . . H
C14 0.24949(12) 0.3355(2) 0.01881(11) 0.0468(4) Uani d . 1 . . C
C15 0.28371(10) 0.25378(19) 0.09966(10) 0.0417(4) Uani d . 1 . . C
C16 0.37750(12) 0.2283(2) 0.11894(14) 0.0583(5) Uani d . 1 . . C
H16 0.4004 0.1755 0.1736 0.070 Uiso calc R 1 . . H
C17 0.43400(14) 0.2854(3) 0.05292(16) 0.0731(6) Uani d . 1 . . C
H17 0.4972 0.2708 0.0631 0.088 Uiso calc R 1 . . H
C18 0.39997(16) 0.3654(3) -0.02983(15) 0.0735(6) Uani d . 1 . . C
H18 0.4411 0.4011 -0.0731 0.088 Uiso calc R 1 . . H
C19 0.30849(15) 0.3917(2) -0.04813(13) 0.0635(5) Uani d . 1 . . C
H19 0.2861 0.4449 -0.1029 0.076 Uiso calc R 1 . . H

loop_
_atom_site_aniso_label
_atom_site_aniso_U_11
_atom_site_aniso_U_22
_atom_site_aniso_U_33
_atom_site_aniso_U_12
_atom_site_aniso_U_13
_atom_site_aniso_U_23
N1 0.0399(7) 0.0395(8) 0.0389(7) 0.0048(6) -0.0007(6) 0.0010(6)
N2 0.0602(10) 0.0529(10) 0.0828(11) -0.0024(8) 0.0185(9) 0.0020(8)
N3 0.0537(9) 0.0551(10) 0.0745(10) 0.0032(7) 0.0082(8) -0.0037(8)
N4 0.0340(7) 0.0564(9) 0.0449(7) 0.0033(6) -0.0006(6) -0.0009(7)
N5 0.0567(9) 0.0622(10) 0.0506(8) 0.0045(8) -0.0146(7) 0.0007(8)
N6 0.0415(8) 0.0599(9) 0.0540(8) 0.0055(7) -0.0122(6) -0.0064(8)
N7 0.0380(7) 0.0464(8) 0.0404(7) 0.0006(6) -0.0078(6) -0.0032(6)
C1 0.0413(9) 0.0360(9) 0.0420(8) -0.0034(7) 0.0003(7) 0.0067(7)
C2 0.0333(8) 0.0653(12) 0.0522(10) -0.0014(8) 0.0041(7) 0.0077(9)
C3 0.0469(10) 0.0700(12) 0.0468(10) 0.0091(9) 0.0130(8) 0.0002(9)
C4 0.0463(9) 0.0569(10) 0.0360(8) 0.0023(8) 0.0048(7) -0.0010(8)
C5 0.0396(8) 0.0427(9) 0.0346(8) 0.0028(7) 0.0015(6) 0.0043(7)
C6 0.0407(9) 0.0745(12) 0.0374(8) 0.0076(8) -0.0007(7) -0.0029(8)
C7 0.0397(9) 0.0504(10) 0.0485(9) -0.0027(8) 0.0016(7) 0.0027(8)
C8 0.0318(8) 0.0521(10) 0.0353(8) 0.0015(7) -0.0046(6) 0.0002(7)
C9 0.0514(10) 0.0551(11) 0.0444(9) -0.0077(8) 0.0019(8) 0.0034(8)
C10 0.0687(12) 0.0514(11) 0.0535(11) 0.0007(9) 0.0032(9) -0.0045(9)
C11 0.0584(11) 0.0699(13) 0.0502(10) 0.0076(10) 0.0126(8) -0.0051(9)
C12 0.0500(10) 0.0668(13) 0.0564(11) -0.0043(9) 0.0137(8) 0.0033(9)
C13 0.0524(10) 0.0440(10) 0.0510(10) -0.0108(8) -0.0040(8) -0.0008(8)
C14 0.0552(10) 0.0433(9) 0.0406(9) -0.0013(8) -0.0076(7) -0.0074(7)
C15 0.0411(8) 0.0400(9) 0.0431(8) -0.0012(7) -0.0045(7) -0.0055(7)
C16 0.0422(9) 0.0641(12) 0.0675(11) -0.0003(9) -0.0066(8) 0.0026(10)
C17 0.0473(11) 0.0816(15) 0.0910(15) -0.0068(10) 0.0085(11) -0.0046(13)
C18 0.0772(15) 0.0758(15) 0.0695(13) -0.0213(12) 0.0208(11) -0.0101(12)
C19 0.0866(15) 0.0559(12) 0.0473(10) -0.0134(10) -0.0011(10) -0.0029(9)

loop_
_atom_type_symbol
_atom_type_description
_atom_type_scat_dispersion_real
_atom_type_scat_dispersion_imag
_atom_type_scat_source
C C 0.0033 0.0016 'International Tables Vol C Tables 4.2.6.8 and 6.1.1.4'
H H 0.0000 0.0000 'International Tables Vol C Tables 4.2.6.8 and 6.1.1.4'
N N 0.0061 0.0033 'International Tables Vol C Tables 4.2.6.8 and 6.1.1.4'

loop_
_geom_angle_atom_site_label_1
_geom_angle_atom_site_label_2
_geom_angle_atom_site_label_3
_geom_angle
_geom_angle_publ_flag
C1 N1 C5 117.80(13) ?
N3 N2 C7 107.83(14) ?
N2 N3 N4 108.90(14) ?
N3 N4 C8 110.10(10) ?
N3 N4 C6 120.10(10) y
C8 N4 C6 129.2(2) y
N6 N5 C14 108.13(13) ?
N5 N6 N7 109.07(13) ?
N6 N7 C15 110.00(10) ?
N6 N7 C13 118.80(10) y
C15 N7 C13 130.60(10) y
N1 C1 C2 123.08(14) ?
N1 C1 C13 115.19(14) ?
C2 C1 C13 121.73(14) ?
C3 C2 C1 118.62(15) ?
C3 C2 H2 120.7 ?
C1 C2 H2 120.7 ?
C4 C3 C2 119.00(15) ?
C4 C3 H3 120.5 ?
C2 C3 H3 120.5 ?
C3 C4 C5 118.96(15) ?
C3 C4 H4 120.5 ?
C5 C4 H4 120.5 ?
N1 C5 C4 122.53(14) ?
N1 C5 C6 116.76(13) ?
C4 C5 C6 120.64(14) ?
N4 C6 C5 114.35(13) ?
N4 C6 H6A 108.7 ?
C5 C6 H6A 108.7 ?
N4 C6 H6B 108.7 ?
C5 C6 H6B 108.7 ?
H6A C6 H6B 107.6 ?
N2 C7 C8 108.89(14) ?
N2 C7 C12 130.80(16) ?
C8 C7 C12 120.25(16) ?
N4 C8 C7 104.26(14) ?
N4 C8 C9 133.14(15) ?
C7 C8 C9 122.59(15) ?
C10 C9 C8 116.17(16) ?
C10 C9 H9 121.9 ?
C8 C9 H9 121.9 ?
C9 C10 C11 121.85(18) ?
C9 C10 H10 119.1 ?
C11 C10 H10 119.1 ?
C12 C11 C10 121.56(17) ?
C12 C11 H11 119.2 ?
C10 C11 H11 119.2 ?
C11 C12 C7 117.56(17) ?
C11 C12 H12 121.2 ?
C7 C12 H12 121.2 ?
N7 C13 C1 113.57(12) ?
N7 C13 H13A 108.9 ?
C1 C13 H13A 108.9 ?
N7 C13 H13B 108.9 ?
C1 C13 H13B 108.9 ?
H13A C13 H13B 107.7 ?
N5 C14 C15 108.75(15) ?
N5 C14 C19 130.34(16) ?
C15 C14 C19 120.88(16) ?
N7 C15 C14 104.07(13) ?
N7 C15 C16 133.91(15) ?
C14 C15 C16 122.02(16) ?
C17 C16 C15 116.13(17) ?
C17 C16 H16 121.9 ?
C15 C16 H16 121.9 ?
C16 C17 C18 122.28(19) ?
C16 C17 H17 118.9 ?
C18 C17 H17 118.9 ?
C19 C18 C17 121.54(19) ?
C19 C18 H18 119.2 ?
C17 C18 H18 119.2 ?
C18 C19 C14 117.13(18) ?
C18 C19 H19 121.4 ?
C14 C19 H19 121.4 ?

loop_
_geom_bond_atom_site_label_1
_geom_bond_atom_site_label_2
_geom_bond_site_symmetry_2
_geom_bond_distance
_geom_bond_publ_flag
N1 C1 . 1.3332(19) ?
N1 C5 . 1.3377(19) ?
N2 N3 . 1.307(2) y
N2 C7 . 1.373(2) y
N3 N4 . 1.354(2) y
N4 C8 . 1.358(2) y
N4 C6 . 1.4496(19) y
N5 N6 . 1.299(2) y
N5 C14 . 1.371(2) y
N6 N7 . 1.3538(18) y
N7 C15 . 1.3603(19) y
N7 C13 . 1.457(2) y
C1 C2 . 1.378(2) ?
C1 C13 . 1.506(2) ?
C2 C3 . 1.377(2) ?
C2 H2 . 0.93 ?
C3 C4 . 1.373(2) ?
C3 H3 . 0.93 ?
C4 C5 . 1.382(2) ?
C4 H4 . 0.93 ?
C5 C6 . 1.497(2) ?
C6 H6A . 0.97 ?
C6 H6B . 0.97 ?
C7 C8 . 1.386(2) y
C7 C12 . 1.397(2) y
C8 C9 . 1.389(2) y
C9 C10 . 1.368(2) y
C9 H9 . 0.93 ?
C10 C11 . 1.406(3) y
C10 H10 . 0.93 ?
C11 C12 . 1.357(3) y
C11 H11 . 0.93 ?
C12 H12 . 0.93 ?
C13 H13A . 0.97 ?
C13 H13B . 0.97 ?
C14 C15 . 1.389(2) y
C14 C19 . 1.396(2) y
C15 C16 . 1.391(2) y
C16 C17 . 1.365(3) y
C16 H16 . 0.93 ?
C17 C18 . 1.404(3) y
C17 H17 . 0.93 ?
C18 C19 . 1.357(3) y
C18 H18 . 0.93 ?
C19 H19 . 0.93 ?

loop_
_geom_hbond_atom_site_label_D
_geom_hbond_atom_site_label_H
_geom_hbond_atom_site_label_A
_geom_hbond_site_symmetry_A
_geom_hbond_distance_DH
_geom_hbond_distance_HA
_geom_hbond_distance_DA
_geom_hbond_angle_DHA
C16 H16 N1 . 0.93 2.78 3.385(2) 124
C6 H6A N3 3_666 0.97 2.78 3.734(2) 170
C13 H13B N3 2_545 0.97 2.82 3.718(2) 154
C9 H9 N6 2_545 0.93 2.49 3.405(2) 166

loop_
_geom_torsion_atom_site_label_1
_geom_torsion_atom_site_label_2
_geom_torsion_atom_site_label_3
_geom_torsion_atom_site_label_4
_geom_torsion
_geom_torsion_publ_flag
C7 N2 N3 N4 -1.10(19) ?
N2 N3 N4 C8 1.00(18) ?
N2 N3 N4 C6 172.69(14) ?
C14 N5 N6 N7 1.04(18) ?
N5 N6 N7 C15 -0.53(18) ?
N5 N6 N7 C13 -172.11(13) ?
C5 N1 C1 C2 -0.8(2) ?
C5 N1 C1 C13 179.01(13) ?
N1 C1 C2 C3 0.8(2) ?
C13 C1 C2 C3 -178.96(15) ?
C1 C2 C3 C4 -0.4(3) ?
C2 C3 C4 C5 -0.1(3) ?
C1 N1 C5 C4 0.3(2) ?
C1 N1 C5 C6 177.19(14) ?
C3 C4 C5 N1 0.1(2) ?
C3 C4 C5 C6 -176.68(16) ?
N3 N4 C6 C5 91.04(18) ?
C8 N4 C6 C5 -99.05(17) y
N1 C5 C6 N4 43.1(2) y
C4 C5 C6 N4 -139.94(16) ?
N3 N2 C7 C8 0.81(19) ?
N3 N2 C7 C12 -176.56(17) ?
N3 N4 C8 C7 -0.47(16) ?
C6 N4 C8 C7 -171.18(14) ?
N3 N4 C8 C9 178.50(16) ?
C6 N4 C8 C9 7.8(3) ?
N2 C7 C8 N4 -0.20(17) ?
C12 C7 C8 N4 177.50(14) ?
N2 C7 C8 C9 -179.31(15) ?
C12 C7 C8 C9 -1.6(2) ?
N4 C8 C9 C10 -177.56(15) ?
C7 C8 C9 C10 1.3(2) ?
C8 C9 C10 C11 -0.1(2) ?
C9 C10 C11 C12 -0.8(3) ?
C10 C11 C12 C7 0.4(3) ?
N2 C7 C12 C11 177.83(18) ?
C8 C7 C12 C11 0.7(2) ?
N6 N7 C13 C1 -111.93(15) ?
C15 N7 C13 C1 78.5(2) y
N1 C1 C13 N7 -82.23(17) ?
C2 C1 C13 N7 97.54(18) y
N6 N5 C14 C15 -1.17(19) ?
N6 N5 C14 C19 176.73(17) ?
N6 N7 C15 C14 -0.20(17) ?
C13 N7 C15 C14 170.09(14) ?
N6 N7 C15 C16 -179.11(18) ?
C13 N7 C15 C16 -8.8(3) ?
N5 C14 C15 N7 0.82(17) ?
C19 C14 C15 N7 -177.31(15) ?
N5 C14 C15 C16 179.89(15) ?
C19 C14 C15 C16 1.8(2) ?
N7 C15 C16 C17 177.54(18) ?
C14 C15 C16 C17 -1.2(3) ?
C15 C16 C17 C18 0.0(3) ?
C16 C17 C18 C19 0.7(3) ?
C17 C18 C19 C14 -0.1(3) ?
N5 C14 C19 C18 -178.7(2) ?
C15 C14 C19 C18 -1.0(3) ?

loop_
_cod_related_entry_id
_cod_related_entry_database
_cod_related_entry_code
1 ChemSpider 21132117
